data_7717617
loop_
_publ_author_name
'Varmuzova, Vera'
'Cisarova, Ivana'
'Schulz, Ji\<r\'i'
'Kal\'ikov\'a, Kv\<eta'
'\<St\<epni\<cka, Petr'

_publ_section_title
;
 Pd-catalysed C--H bond functionalisation route to
 1,2-dihydroferroceno[c]isoquinoline and its annellated derivatives and
 the reactivity of these compounds
;
_journal_name_full 'Dalton Transactions'
_journal_paper_doi 10.1039/D4DT03063J
_journal_year 2024
_chemical_formula_moiety 'C22 H20 Br Fe N O2 S'
_chemical_formula_sum 'C22 H20 Br Fe N O2 S'
_chemical_formula_weight 498.21
_space_group_crystal_system monoclinic
_space_group_IT_number 14
_space_group_name_Hall '-P 2ybc'
_space_group_name_H-M_alt 'P 1 21/c 1'
_atom_sites_solution_hydrogens geom
_atom_sites_solution_primary direct
_atom_sites_solution_secondary difmap
_audit_creation_method SHELXL-2017/1
_audit_update_record
;
2024-10-07 deposited with the CCDC.	2024-11-28 downloaded from the CCDC.
;
_cell_angle_alpha 90
_cell_angle_beta 114.2590(10)
_cell_angle_gamma 90
_cell_formula_units_Z 4
_cell_length_a 11.9274(2)
_cell_length_b 15.8153(3)
_cell_length_c 11.2907(2)
_cell_measurement_reflns_used 9967
_cell_measurement_temperature 120(2)
_cell_measurement_theta_max 27.47
_cell_measurement_theta_min 2.36
_cell_volume 1941.76(6)
_computing_cell_refinement 'SAINT V8.40B (Bruker AXS LLC, 2019)'
_computing_data_collection 'Bruker Instrument Service vV6.2.15'
_computing_data_reduction 'SAINT V8.40B (Bruker AXS LLC, 2019)'
_computing_molecular_graphics 'PLATON (Spek, 2017)'
_computing_publication_material 'PLATON (Spek, 2017)'
_computing_structure_refinement 'SHELXL-2017 (Sheldrick, 2017)'
_computing_structure_solution 'SHELXT 2018 (Sheldrick, 2018)'
_diffrn_ambient_temperature 120(2)
_diffrn_measured_fraction_theta_full 0.998
_diffrn_measured_fraction_theta_max 0.998
_diffrn_measurement_device_type 'Bruker D8 VENTURE Kappa Duo'
_diffrn_measurement_method '\f and \w scans'
_diffrn_radiation_monochromator 'Quazar Mo multilayer optic'
_diffrn_radiation_source 'I\mS micro-focus sealed tube'
_diffrn_radiation_type MoK\a
_diffrn_radiation_wavelength 0.71073
_diffrn_reflns_av_R_equivalents 0.0204
_diffrn_reflns_av_unetI/netI 0.0145
_diffrn_reflns_Laue_measured_fraction_full 0.998
_diffrn_reflns_Laue_measured_fraction_max 0.998
_diffrn_reflns_limit_h_max 15
_diffrn_reflns_limit_h_min -15
_diffrn_reflns_limit_k_max 20
_diffrn_reflns_limit_k_min -17
_diffrn_reflns_limit_l_max 14
_diffrn_reflns_limit_l_min -14
_diffrn_reflns_number 27579
_diffrn_reflns_point_group_measured_fraction_full 0.998
_diffrn_reflns_point_group_measured_fraction_max 0.998
_diffrn_reflns_theta_full 25.242
_diffrn_reflns_theta_max 27.476
_diffrn_reflns_theta_min 2.273
_exptl_absorpt_coefficient_mu 2.961
_exptl_absorpt_correction_T_max 0.77
_exptl_absorpt_correction_T_min 0.66
_exptl_absorpt_correction_type multi-scan
_exptl_absorpt_process_details
;
Krause, L., Herbst-Irmer, R., Sheldrick, G. M., Stalke, D. (2015).
J. Appl. Cryst. 48, 3-10.
;
_exptl_crystal_colour orange
_exptl_crystal_density_diffrn 1.704
_exptl_crystal_description prism
_exptl_crystal_F_000 1008
_exptl_crystal_size_max 0.26
_exptl_crystal_size_mid 0.18
_exptl_crystal_size_min 0.09
_refine_diff_density_max 0.356
_refine_diff_density_min -0.329
_refine_diff_density_rms 0.048
_refine_ls_extinction_method none
_refine_ls_goodness_of_fit_ref 1.040
_refine_ls_hydrogen_treatment constr
_refine_ls_matrix_type full
_refine_ls_number_parameters 254
_refine_ls_number_reflns 4451
_refine_ls_number_restraints 0
_refine_ls_restrained_S_all 1.040
_refine_ls_R_factor_all 0.0183
_refine_ls_R_factor_gt 0.0173
_refine_ls_shift/su_max 0.003
_refine_ls_shift/su_mean 0.000
_refine_ls_structure_factor_coef Fsqd
_refine_ls_weighting_details 'w=1/[\s^2^(Fo^2^)+(0.0130P)^2^+1.4626P] where P=(Fo^2^+2Fc^2^)/3'
_refine_ls_weighting_scheme calc
_refine_ls_wR_factor_gt 0.0421
_refine_ls_wR_factor_ref 0.0426
_reflns_Friedel_coverage 0.000
_reflns_number_gt 4272
_reflns_number_total 4451
_reflns_threshold_expression 'I > 2\s(I)'
_cod_data_source_file d4dt03063j3.cif
_cod_data_source_block vv137
_cod_original_sg_symbol_H-M 'P 21/c'
_cod_database_code 7717617
_shelx_space_group_comment
;
The symmetry employed for this shelxl refinement is uniquely defined
by the following loop, which should always be used as a source of
symmetry information in preference to the above space-group names.
They are only intended as comments.
;
_shelx_estimated_absorpt_t_min 0.513
_shelx_estimated_absorpt_t_max 0.776

loop_
_space_group_symop_operation_xyz
'x, y, z'
'-x, y+1/2, -z+1/2'
'-x, -y, -z'
'x, -y-1/2, z-1/2'

loop_
_atom_site_label
_atom_site_type_symbol
_atom_site_fract_x
_atom_site_fract_y
_atom_site_fract_z
_atom_site_U_iso_or_equiv
_atom_site_adp_type
_atom_site_occupancy
_atom_site_site_symmetry_order
_atom_site_calc_flag
_atom_site_refinement_flags_posn
_atom_site_refinement_flags_adp
_atom_site_refinement_flags_occupancy
_atom_site_disorder_assembly
_atom_site_disorder_group
Br1 Br 0.24403(2) 0.56910(2) 0.72425(2) 0.02118(4) Uani 1 1 d . . . . .
Fe1 Fe 0.63232(2) 0.38913(2) 0.80081(2) 0.01115(5) Uani 1 1 d . . . . .
S1 S 0.33706(3) 0.21487(2) 0.65168(3) 0.01578(7) Uani 1 1 d . . . . .
O1 O 0.38191(10) 0.17195(6) 0.56819(11) 0.0252(2) Uani 1 1 d . . . . .
O2 O 0.20925(9) 0.20758(6) 0.62614(10) 0.0226(2) Uani 1 1 d . . . . .
N1 N 0.36523(10) 0.31565(7) 0.64569(11) 0.0140(2) Uani 1 1 d . . . . .
C1 C 0.47962(11) 0.34367(8) 0.64771(11) 0.0127(2) Uani 1 1 d . . . . .
C2 C 0.50358(12) 0.42936(8) 0.62572(12) 0.0144(2) Uani 1 1 d . . . . .
H2 H 0.449188 0.475830 0.612044 0.017 Uiso 1 1 calc R U . . .
C3 C 0.62435(12) 0.43258(9) 0.62801(12) 0.0162(3) Uani 1 1 d . . . . .
H3 H 0.664089 0.481601 0.615251 0.019 Uiso 1 1 calc R U . . .
C4 C 0.67448(12) 0.34951(9) 0.65274(12) 0.0164(3) Uani 1 1 d . . . . .
H4 H 0.753643 0.333566 0.659395 0.020 Uiso 1 1 calc R U . . .
C5 C 0.58576(12) 0.29419(8) 0.66587(12) 0.0149(2) Uani 1 1 d . . . . .
H5 H 0.595455 0.235257 0.683462 0.018 Uiso 1 1 calc R U . . .
C6 C 0.60221(13) 0.38235(9) 0.96640(12) 0.0179(3) Uani 1 1 d . . . . .
H6 H 0.530663 0.360792 0.973025 0.022 Uiso 1 1 calc R U . . .
C7 C 0.62208(13) 0.46789(9) 0.94012(13) 0.0193(3) Uani 1 1 d . . . . .
H7 H 0.566156 0.513419 0.926443 0.023 Uiso 1 1 calc R U . . .
C8 C 0.74019(13) 0.47316(9) 0.93797(13) 0.0204(3) Uani 1 1 d . . . . .
H8 H 0.776896 0.522813 0.922412 0.025 Uiso 1 1 calc R U . . .
C9 C 0.79399(13) 0.39096(9) 0.96322(13) 0.0207(3) Uani 1 1 d . . . . .
H9 H 0.872751 0.376189 0.967454 0.025 Uiso 1 1 calc R U . . .
C10 C 0.70867(13) 0.33490(9) 0.98096(12) 0.0190(3) Uani 1 1 d . . . . .
H10 H 0.720642 0.276146 0.999292 0.023 Uiso 1 1 calc R U . . .
C11 C 0.42381(15) 0.18205(11) 0.81284(16) 0.0301(3) Uani 1 1 d . . . . .
H11A H 0.412087 0.121262 0.820247 0.045 Uiso 1 1 calc R U . . .
H11B H 0.396500 0.212976 0.871456 0.045 Uiso 1 1 calc R U . . .
H11C H 0.511085 0.193657 0.836461 0.045 Uiso 1 1 calc R U . . .
C12 C 0.28897(12) 0.37925(8) 0.67303(12) 0.0150(2) Uani 1 1 d . . . . .
H12A H 0.342866 0.417820 0.741975 0.018 Uiso 1 1 calc R U . . .
H12B H 0.233609 0.350466 0.705744 0.018 Uiso 1 1 calc R U . . .
C13 C 0.21232(11) 0.43071(8) 0.55330(13) 0.0142(2) Uani 1 1 d . . . . .
C14 C 0.18272(11) 0.51404(8) 0.55963(12) 0.0145(2) Uani 1 1 d . . . . .
C15 C 0.10869(12) 0.56183(8) 0.44751(13) 0.0161(3) Uani 1 1 d . . . . .
C16 C 0.06696(12) 0.52061(9) 0.32470(13) 0.0193(3) Uani 1 1 d . . . . .
C17 C 0.09713(13) 0.43457(9) 0.31910(14) 0.0221(3) Uani 1 1 d . . . . .
H17 H 0.068544 0.406679 0.237443 0.026 Uiso 1 1 calc R U . . .
C18 C 0.16644(12) 0.39133(9) 0.42897(13) 0.0187(3) Uani 1 1 d . . . . .
H18 H 0.184694 0.333476 0.422652 0.022 Uiso 1 1 calc R U . . .
C19 C 0.07661(12) 0.64821(9) 0.45086(15) 0.0207(3) Uani 1 1 d . . . . .
H19 H 0.101781 0.676476 0.531958 0.025 Uiso 1 1 calc R U . . .
C20 C 0.00972(13) 0.69100(10) 0.33815(16) 0.0258(3) Uani 1 1 d . . . . .
H20 H -0.009804 0.748875 0.342072 0.031 Uiso 1 1 calc R U . . .
C21 C -0.03048(13) 0.65040(10) 0.21661(16) 0.0288(3) Uani 1 1 d . . . . .
H21 H -0.076331 0.680839 0.139159 0.035 Uiso 1 1 calc R U . . .
C22 C -0.00318(13) 0.56702(10) 0.21067(15) 0.0264(3) Uani 1 1 d . . . . .
H22 H -0.031729 0.539637 0.128621 0.032 Uiso 1 1 calc R U . . .

loop_
_atom_site_aniso_label
_atom_site_aniso_U_11
_atom_site_aniso_U_22
_atom_site_aniso_U_33
_atom_site_aniso_U_23
_atom_site_aniso_U_13
_atom_site_aniso_U_12
Br1 0.02893(8) 0.01727(7) 0.01845(7) -0.00483(5) 0.01087(6) -0.00053(5)
Fe1 0.01243(9) 0.01126(9) 0.00943(8) 0.00062(6) 0.00417(7) -0.00019(6)
S1 0.01562(15) 0.01160(14) 0.02067(16) 0.00026(12) 0.00803(12) -0.00200(11)
O1 0.0266(5) 0.0172(5) 0.0373(6) -0.0094(4) 0.0188(5) -0.0058(4)
O2 0.0174(5) 0.0181(5) 0.0339(6) -0.0008(4) 0.0122(4) -0.0047(4)
N1 0.0130(5) 0.0109(5) 0.0193(5) 0.0011(4) 0.0079(4) -0.0003(4)
C1 0.0137(6) 0.0147(6) 0.0094(5) -0.0006(4) 0.0044(4) -0.0020(5)
C2 0.0150(6) 0.0157(6) 0.0106(5) 0.0030(4) 0.0034(5) -0.0007(5)
C3 0.0166(6) 0.0206(7) 0.0114(6) 0.0010(5) 0.0058(5) -0.0043(5)
C4 0.0152(6) 0.0218(7) 0.0140(6) -0.0033(5) 0.0078(5) -0.0014(5)
C5 0.0160(6) 0.0152(6) 0.0141(6) -0.0030(5) 0.0067(5) -0.0007(5)
C6 0.0228(7) 0.0208(7) 0.0113(6) -0.0011(5) 0.0082(5) -0.0023(5)
C7 0.0261(7) 0.0173(6) 0.0134(6) -0.0030(5) 0.0070(5) 0.0005(5)
C8 0.0242(7) 0.0199(7) 0.0128(6) -0.0020(5) 0.0031(5) -0.0071(5)
C9 0.0168(6) 0.0271(7) 0.0133(6) 0.0019(5) 0.0011(5) -0.0009(5)
C10 0.0238(7) 0.0192(6) 0.0114(6) 0.0037(5) 0.0046(5) 0.0013(5)
C11 0.0285(8) 0.0279(8) 0.0298(8) 0.0151(6) 0.0077(7) -0.0007(6)
C12 0.0154(6) 0.0139(6) 0.0172(6) 0.0000(5) 0.0082(5) 0.0008(5)
C13 0.0108(6) 0.0146(6) 0.0173(6) -0.0004(5) 0.0060(5) -0.0018(4)
C14 0.0118(5) 0.0162(6) 0.0167(6) -0.0025(5) 0.0070(5) -0.0030(5)
C15 0.0106(6) 0.0161(6) 0.0230(7) 0.0015(5) 0.0084(5) -0.0007(5)
C16 0.0121(6) 0.0205(7) 0.0208(7) 0.0007(5) 0.0024(5) -0.0030(5)
C17 0.0218(7) 0.0206(7) 0.0178(6) -0.0046(5) 0.0020(5) -0.0048(5)
C18 0.0180(6) 0.0149(6) 0.0210(6) -0.0032(5) 0.0057(5) -0.0025(5)
C19 0.0168(6) 0.0184(7) 0.0313(7) 0.0018(6) 0.0144(6) 0.0018(5)
C20 0.0180(7) 0.0214(7) 0.0409(9) 0.0091(6) 0.0151(6) 0.0063(5)
C21 0.0155(7) 0.0304(8) 0.0340(8) 0.0133(7) 0.0036(6) 0.0039(6)
C22 0.0172(7) 0.0302(8) 0.0234(7) 0.0034(6) -0.0001(6) -0.0032(6)

loop_
_atom_type_symbol
_atom_type_description
_atom_type_scat_dispersion_real
_atom_type_scat_dispersion_imag
_atom_type_scat_source
C C 0.0033 0.0016 'International Tables Vol C Tables 4.2.6.8 and 6.1.1.4'
H H 0.0000 0.0000 'International Tables Vol C Tables 4.2.6.8 and 6.1.1.4'
Br Br -0.2901 2.4595 'International Tables Vol C Tables 4.2.6.8 and 6.1.1.4'
Fe Fe 0.3463 0.8444 'International Tables Vol C Tables 4.2.6.8 and 6.1.1.4'
N N 0.0061 0.0033 'International Tables Vol C Tables 4.2.6.8 and 6.1.1.4'
O O 0.0106 0.0060 'International Tables Vol C Tables 4.2.6.8 and 6.1.1.4'
S S 0.1246 0.1234 'International Tables Vol C Tables 4.2.6.8 and 6.1.1.4'

loop_
_geom_angle_atom_site_label_1
_geom_angle_atom_site_label_2
_geom_angle_atom_site_label_3
_geom_angle
_geom_angle_site_symmetry_1
_geom_angle_site_symmetry_3
_geom_angle_publ_flag
C4 Fe1 C3 40.97(5) . . ?
C4 Fe1 C9 106.34(6) . . ?
C3 Fe1 C9 120.74(6) . . ?
C4 Fe1 C2 69.01(5) . . ?
C3 Fe1 C2 41.09(5) . . ?
C9 Fe1 C2 157.01(6) . . ?
C4 Fe1 C10 121.97(6) . . ?
C3 Fe1 C10 157.28(6) . . ?
C9 Fe1 C10 40.79(6) . . ?
C2 Fe1 C10 160.65(5) . . ?
C4 Fe1 C8 122.14(6) . . ?
C3 Fe1 C8 105.89(5) . . ?
C9 Fe1 C8 40.82(6) . . ?
C2 Fe1 C8 121.27(5) . . ?
C10 Fe1 C8 68.58(6) . . ?
C4 Fe1 C6 158.58(6) . . ?
C3 Fe1 C6 159.66(6) . . ?
C9 Fe1 C6 68.66(6) . . ?
C2 Fe1 C6 123.77(5) . . ?
C10 Fe1 C6 40.78(5) . . ?
C8 Fe1 C6 68.54(6) . . ?
C4 Fe1 C5 40.95(5) . . ?
C3 Fe1 C5 69.04(5) . . ?
C9 Fe1 C5 123.08(6) . . ?
C2 Fe1 C5 69.03(5) . . ?
C10 Fe1 C5 107.85(6) . . ?
C8 Fe1 C5 159.12(6) . . ?
C6 Fe1 C5 123.08(5) . . ?
C4 Fe1 C7 158.71(6) . . ?
C3 Fe1 C7 122.48(6) . . ?
C9 Fe1 C7 68.56(6) . . ?
C2 Fe1 C7 107.17(5) . . ?
C10 Fe1 C7 68.53(6) . . ?
C8 Fe1 C7 40.63(6) . . ?
C6 Fe1 C7 40.74(5) . . ?
C5 Fe1 C7 159.05(5) . . ?
C4 Fe1 C1 68.54(5) . . ?
C3 Fe1 C1 68.64(5) . . ?
C9 Fe1 C1 160.36(6) . . ?
C2 Fe1 C1 40.74(5) . . ?
C10 Fe1 C1 124.60(5) . . ?
C8 Fe1 C1 158.03(6) . . ?
C6 Fe1 C1 108.79(5) . . ?
C5 Fe1 C1 40.77(5) . . ?
C7 Fe1 C1 123.08(5) . . ?
O1 S1 O2 118.88(6) . . ?
O1 S1 N1 107.22(6) . . ?
O2 S1 N1 106.82(6) . . ?
O1 S1 C11 108.70(8) . . ?
O2 S1 C11 107.97(7) . . ?
N1 S1 C11 106.64(7) . . ?
C1 N1 C12 117.01(10) . . ?
C1 N1 S1 120.91(9) . . ?
C12 N1 S1 120.14(9) . . ?
N1 C1 C2 123.42(11) . . ?
N1 C1 C5 128.12(11) . . ?
C2 C1 C5 108.41(11) . . ?
N1 C1 Fe1 129.26(9) . . ?
C2 C1 Fe1 69.09(7) . . ?
C5 C1 Fe1 69.19(7) . . ?
C1 C2 C3 107.61(11) . . ?
C1 C2 Fe1 70.17(7) . . ?
C3 C2 Fe1 69.08(7) . . ?
C1 C2 H2 126.2 . . ?
C3 C2 H2 126.2 . . ?
Fe1 C2 H2 126.1 . . ?
C4 C3 C2 108.02(11) . . ?
C4 C3 Fe1 69.47(7) . . ?
C2 C3 Fe1 69.83(7) . . ?
C4 C3 H3 126.0 . . ?
C2 C3 H3 126.0 . . ?
Fe1 C3 H3 126.3 . . ?
C3 C4 C5 108.47(11) . . ?
C3 C4 Fe1 69.56(7) . . ?
C5 C4 Fe1 70.06(7) . . ?
C3 C4 H4 125.8 . . ?
C5 C4 H4 125.8 . . ?
Fe1 C4 H4 126.2 . . ?
C4 C5 C1 107.47(11) . . ?
C4 C5 Fe1 68.99(7) . . ?
C1 C5 Fe1 70.04(7) . . ?
C4 C5 H5 126.3 . . ?
C1 C5 H5 126.3 . . ?
Fe1 C5 H5 126.3 . . ?
C10 C6 C7 107.90(12) . . ?
C10 C6 Fe1 69.54(7) . . ?
C7 C6 Fe1 69.73(7) . . ?
C10 C6 H6 126.1 . . ?
C7 C6 H6 126.1 . . ?
Fe1 C6 H6 126.2 . . ?
C8 C7 C6 108.05(12) . . ?
C8 C7 Fe1 69.53(8) . . ?
C6 C7 Fe1 69.53(7) . . ?
C8 C7 H7 126.0 . . ?
C6 C7 H7 126.0 . . ?
Fe1 C7 H7 126.5 . . ?
C7 C8 C9 108.12(12) . . ?
C7 C8 Fe1 69.84(8) . . ?
C9 C8 Fe1 69.53(8) . . ?
C7 C8 H8 125.9 . . ?
C9 C8 H8 125.9 . . ?
Fe1 C8 H8 126.3 . . ?
C10 C9 C8 107.86(12) . . ?
C10 C9 Fe1 69.64(8) . . ?
C8 C9 Fe1 69.65(8) . . ?
C10 C9 H9 126.1 . . ?
C8 C9 H9 126.1 . . ?
Fe1 C9 H9 126.2 . . ?
C9 C10 C6 108.07(12) . . ?
C9 C10 Fe1 69.57(7) . . ?
C6 C10 Fe1 69.69(7) . . ?
C9 C10 H10 126.0 . . ?
C6 C10 H10 126.0 . . ?
Fe1 C10 H10 126.4 . . ?
S1 C11 H11A 109.5 . . ?
S1 C11 H11B 109.5 . . ?
H11A C11 H11B 109.5 . . ?
S1 C11 H11C 109.5 . . ?
H11A C11 H11C 109.5 . . ?
H11B C11 H11C 109.5 . . ?
N1 C12 C13 112.16(10) . . ?
N1 C12 H12A 109.2 . . ?
C13 C12 H12A 109.2 . . ?
N1 C12 H12B 109.2 . . ?
C13 C12 H12B 109.2 . . ?
H12A C12 H12B 107.9 . . ?
C14 C13 C18 117.91(12) . . ?
C14 C13 C12 122.74(12) . . ?
C18 C13 C12 119.33(11) . . ?
C13 C14 C15 122.73(12) . . ?
C13 C14 Br1 119.04(10) . . ?
C15 C14 Br1 118.23(10) . . ?
C19 C15 C16 118.36(13) . . ?
C19 C15 C14 124.06(13) . . ?
C16 C15 C14 117.57(12) . . ?
C17 C16 C22 121.53(13) . . ?
C17 C16 C15 119.34(12) . . ?
C22 C16 C15 119.13(13) . . ?
C18 C17 C16 120.88(13) . . ?
C18 C17 H17 119.6 . . ?
C16 C17 H17 119.6 . . ?
C17 C18 C13 121.54(13) . . ?
C17 C18 H18 119.2 . . ?
C13 C18 H18 119.2 . . ?
C20 C19 C15 120.62(14) . . ?
C20 C19 H19 119.7 . . ?
C15 C19 H19 119.7 . . ?
C19 C20 C21 120.97(14) . . ?
C19 C20 H20 119.5 . . ?
C21 C20 H20 119.5 . . ?
C22 C21 C20 119.67(14) . . ?
C22 C21 H21 120.2 . . ?
C20 C21 H21 120.2 . . ?
C21 C22 C16 121.23(15) . . ?
C21 C22 H22 119.4 . . ?
C16 C22 H22 119.4 . . ?

loop_
_geom_bond_atom_site_label_1
_geom_bond_atom_site_label_2
_geom_bond_distance
_geom_bond_site_symmetry_2
_geom_bond_publ_flag
Br1 C14 1.9055(13) . ?
Fe1 C4 2.0324(13) . ?
Fe1 C3 2.0336(13) . ?
Fe1 C9 2.0435(13) . ?
Fe1 C2 2.0436(12) . ?
Fe1 C10 2.0444(13) . ?
Fe1 C8 2.0451(13) . ?
Fe1 C6 2.0464(13) . ?
Fe1 C5 2.0467(13) . ?
Fe1 C7 2.0491(13) . ?
Fe1 C1 2.0579(12) . ?
S1 O1 1.4318(11) . ?
S1 O2 1.4349(10) . ?
S1 N1 1.6360(11) . ?
S1 C11 1.7618(15) . ?
N1 C1 1.4258(16) . ?
N1 C12 1.4715(16) . ?
C1 C2 1.4277(17) . ?
C1 C5 1.4296(17) . ?
C2 C3 1.4309(18) . ?
C2 H2 0.9500 . ?
C3 C4 1.4229(19) . ?
C3 H3 0.9500 . ?
C4 C5 1.4269(18) . ?
C4 H4 0.9500 . ?
C5 H5 0.9500 . ?
C6 C10 1.4251(19) . ?
C6 C7 1.4256(19) . ?
C6 H6 0.9500 . ?
C7 C8 1.421(2) . ?
C7 H7 0.9500 . ?
C8 C9 1.426(2) . ?
C8 H8 0.9500 . ?
C9 C10 1.424(2) . ?
C9 H9 0.9500 . ?
C10 H10 0.9500 . ?
C11 H11A 0.9800 . ?
C11 H11B 0.9800 . ?
C11 H11C 0.9800 . ?
C12 C13 1.5199(18) . ?
C12 H12A 0.9900 . ?
C12 H12B 0.9900 . ?
C13 C14 1.3739(18) . ?
C13 C18 1.4236(18) . ?
C14 C15 1.4265(18) . ?
C15 C19 1.4234(19) . ?
C15 C16 1.4242(19) . ?
C16 C17 1.415(2) . ?
C16 C22 1.418(2) . ?
C17 C18 1.359(2) . ?
C17 H17 0.9500 . ?
C18 H18 0.9500 . ?
C19 C20 1.371(2) . ?
C19 H19 0.9500 . ?
C20 C21 1.409(2) . ?
C20 H20 0.9500 . ?
C21 C22 1.366(2) . ?
C21 H21 0.9500 . ?
C22 H22 0.9500 . ?
